data_4349413
loop_
_publ_author_name
'Vaddypally, Shivaiah'
'Jovinelli, Daniel J.'
'McKendry, Ian G.'
'Zdilla, Michael J.'

_publ_section_title
;
 Covalent Metal-Metal-Bonded Mn<sub>4</sub> Tetrahedron Inscribed within a
 Four-Coordinate Manganese Cubane Cluster, As Evidenced by Unexpected
 Temperature-Independent Diamagnetism.
;
_journal_issue 7
_journal_name_full 'Inorganic chemistry'
_journal_page_first 3733
_journal_page_last 3737
_journal_paper_doi 10.1021/acs.inorgchem.7b00152
_journal_volume 56
_journal_year 2017
_chemical_absolute_configuration ad
_chemical_formula_moiety 'C32 H72 Mn4 N8, 2(F3 P0.5)'
_chemical_formula_sum 'C32 H72 F6 Mn4 N8 P'
_chemical_formula_weight 933.70
_chemical_name_systematic
;
tris[bis(tert-butylimido)manganese(IV)bis(tert-butylimido)manganese(V)
hexafluorophosphate
;
_space_group_crystal_system trigonal
_space_group_IT_number 160
_space_group_name_Hall 'R 3 -2"'
_space_group_name_H-M_alt 'R 3 m :H'
_atom_sites_solution_hydrogens geom
_atom_sites_solution_primary direct
_atom_sites_solution_secondary difmap
_audit_creation_date 2016-07-25
_audit_creation_method
;
Olex2 1.2
(compiled 2016.02.19 svn.r3266 for OlexSys, GUI svn.r5155)
;
_cell_angle_alpha 90
_cell_angle_beta 90
_cell_angle_gamma 120
_cell_formula_units_Z 3
_cell_length_a 13.260(2)
_cell_length_b 13.260(2)
_cell_length_c 22.193(3)
_cell_measurement_reflns_used 2610
_cell_measurement_temperature 100(2)
_cell_measurement_theta_max 23.90
_cell_measurement_theta_min 2.55
_cell_volume 3379.4(9)
_computing_cell_refinement 'SAINT v8.34A (Bruker, 2013)'
_computing_data_collection 'COSMO (Bruker, 2013)'
_computing_data_reduction 'SAINT v8.34A (Bruker, 2013)'
_computing_molecular_graphics 'Olex2 (Dolomanov et al., 2009)'
_computing_publication_material 'Olex2 (Dolomanov et al., 2009)'
_computing_structure_refinement 'XL (Sheldrick, 2008)'
_computing_structure_solution 'XS (Sheldrick, 2008)'
_diffrn_ambient_temperature 100.01
_diffrn_detector_area_resol_mean 8.333
_diffrn_measured_fraction_theta_full 0.999
_diffrn_measured_fraction_theta_max 0.999
_diffrn_measurement_device_type 'Bruker APEX-II CCD'
_diffrn_measurement_method '\f and \w scans'
_diffrn_radiation_type MoK\a
_diffrn_radiation_wavelength 0.71073
_diffrn_reflns_av_R_equivalents 0.0267
_diffrn_reflns_av_unetI/netI 0.0321
_diffrn_reflns_Laue_measured_fraction_full 0.999
_diffrn_reflns_Laue_measured_fraction_max 0.999
_diffrn_reflns_limit_h_max 17
_diffrn_reflns_limit_h_min -17
_diffrn_reflns_limit_k_max 17
_diffrn_reflns_limit_k_min -17
_diffrn_reflns_limit_l_max 22
_diffrn_reflns_limit_l_min -29
_diffrn_reflns_number 6698
_diffrn_reflns_point_group_measured_fraction_full 0.908
_diffrn_reflns_point_group_measured_fraction_max 0.897
_diffrn_reflns_theta_full 25.000
_diffrn_reflns_theta_max 27.918
_diffrn_reflns_theta_min 1.997
_diffrn_standards_number 0
_exptl_absorpt_coefficient_mu 1.187
_exptl_absorpt_correction_T_max 0.7456
_exptl_absorpt_correction_T_min 0.6384
_exptl_absorpt_correction_type multi-scan
_exptl_absorpt_process_details
;
SADABS-2014/5 (Bruker,2014/5) was used for absorption correction.
wR2(int) was 0.0569 before and 0.0459 after correction.
The Ratio of minimum to maximum transmission is 0.8562.
The \l/2 correction factor is 0.00150.
;
_exptl_crystal_colour black
_exptl_crystal_density_diffrn 1.376
_exptl_crystal_description block
_exptl_crystal_F_000 1467
_exptl_crystal_size_max 0.18
_exptl_crystal_size_mid 0.15
_exptl_crystal_size_min 0.05
_refine_diff_density_max 0.743
_refine_diff_density_min -0.593
_refine_diff_density_rms 0.083
_refine_ls_abs_structure_details
;
 Flack x determined using 680 quotients [(I+)-(I-)]/[(I+)+(I-)]
 (Parsons, Flack and Wagner, Acta Cryst. B69 (2013) 249-259).
;
_refine_ls_abs_structure_Flack 0.047(16)
_refine_ls_extinction_method none
_refine_ls_goodness_of_fit_ref 1.082
_refine_ls_hydrogen_treatment constr
_refine_ls_matrix_type full
_refine_ls_number_parameters 166
_refine_ls_number_reflns 1819
_refine_ls_number_restraints 129
_refine_ls_restrained_S_all 1.079
_refine_ls_R_factor_all 0.0678
_refine_ls_R_factor_gt 0.0633
_refine_ls_shift/su_max 0.000
_refine_ls_shift/su_mean 0.000
_refine_ls_structure_factor_coef Fsqd
_refine_ls_weighting_details 'w=1/[\s^2^(Fo^2^)+(0.1016P)^2^+10.0589P] where P=(Fo^2^+2Fc^2^)/3'
_refine_ls_weighting_scheme calc
_refine_ls_wR_factor_gt 0.1743
_refine_ls_wR_factor_ref 0.1784
_reflns_Friedel_coverage 0.789
_reflns_Friedel_fraction_full 0.817
_reflns_Friedel_fraction_max 0.794
_reflns_number_gt 1665
_reflns_number_total 1819
_reflns_threshold_expression 'I > 2\s(I)'
_cod_data_source_file ic7b00152_si_002.cif
_cod_data_source_block split3_olex
_cod_original_cell_volume 3379.1(12)
_cod_original_sg_symbol_H-M 'R 3 m'
_cod_database_code 4349413
_shelxl_version_number 2014/6
_shelx_space_group_comment
;
The symmetry employed for this shelxl refinement is uniquely defined
by the following loop, which should always be used as a source of
symmetry information in preference to the above space-group names.
They are only intended as comments.
;
_shelx_estimated_absorpt_t_max 0.943
_shelx_estimated_absorpt_t_min 0.815
_olex2_refinement_description
;
1. Fixed Uiso
 At 1.5 times of:
  All C(H,H,H) groups
2. Restrained distances
 N1-C1
 1.45 with sigma of 0.01
 N2-C2
 1.45 with sigma of 0.001
 N3-C3
 1.45 with sigma of 0.001
 N4-C4
 1.45 with sigma of 0.001
 Mn2-N4
 1.66 with sigma of 0.002
 C1-C11 = C1-C12 = C1-C13
 1.54 with sigma of 0.01
 C2-C21 = C2-C22 = C2-C23
 1.54 with sigma of 0.001
 C3-C31
 1.54 with sigma of 0.001
 C4-C41 = C4-C42 = C4-C43
 1.54 with sigma of 0.001
 N1-C11 = N1-C12 = N1-C13
 2.44 with sigma of 0.02
 N2-C21 = N2-C22 = N2-C23
 2.44 with sigma of 0.002
 N3-C31
 2.44 with sigma of 0.002
 N4-C41 = N4-C42 = N4-C43
 2.44 with sigma of 0.002
 C11-C12 = C12-C13 = C13-C11
 2.52 with sigma of 0.02
 C21-C22 = C22-C23 = C23-C21
 2.52 with sigma of 0.002
 C41-C42 = C42-C43 = C43-C41
 2.52 with sigma of 0.002
3. Rigid bond restraints
 Mn2, N4, C4, C41, C42, C43
 with sigma for 1-2 distances of 0.03 and sigma for 1-3 distances of 0.03
 C1, C11, C12, C13
 with sigma for 1-2 distances of 0.01 and sigma for 1-3 distances of 0.01
 N2, C2, C21, C22, C23
 with sigma for 1-2 distances of 0.001 and sigma for 1-3 distances of 0.001
4. Uiso/Uaniso restraints and constraints
Mn2 \\sim N4 \\sim C4 \\sim C41 \\sim C42 \\sim C43: within 2A with sigma of
0.03 and sigma for terminal atoms of 0.06
C2 \\sim C21: within 2A with sigma of 0.01 and sigma for terminal atoms of 0.002
C1 \\sim C11 \\sim C12 \\sim C12: within 2A with sigma of 0.01 and sigma for
terminal atoms of 0.02
N2 \\sim C2 \\sim C21 \\sim C22 \\sim C23: within 2A with sigma of 0.001 and
sigma for terminal atoms of 0.002
5. Others
 Fixed Sof: N4(0.5) C1(0.5) C11(0.5) H11A(0.5) H11B(0.5) H11C(0.5) C12(0.5)
 H12A(0.5) H12B(0.5) H12C(0.5) C13(0.5) H13A(0.5) H13B(0.5) H13C(0.5)
 C2(0.16667) C21(0.16667) H21A(0.16667) H21B(0.16667) H21C(0.16667)
 C22(0.16667) H22A(0.16667) H22B(0.16667) H22C(0.16667) C23(0.16667)
 H23A(0.16667) H23B(0.16667) H23C(0.16667) C31(0.5) H31A(0.5) H31B(0.5)
 H31C(0.5) C4(0.5) C41(0.5) H41A(0.5) H41B(0.5) H41C(0.5) C42(0.5) H42A(0.5)
 H42B(0.5) H42C(0.5) C43(0.5) H43A(0.5) H43B(0.5) H43C(0.5)
6.a Me refined with riding coordinates:
 C11(H11A,H11B,H11C), C12(H12A,H12B,H12C), C13(H13A,H13B,H13C), C21(H21A,H21B,
 H21C), C22(H22A,H22B,H22C), C23(H23A,H23B,H23C), C31(H31A,H31B,H31C), C41(H41A,
 H41B,H41C), C42(H42A,H42B,H42C), C43(H43A,H43B,H43C)
;
_olex2_submission_special_instructions 'No special instructions were received'

loop_
_space_group_symop_operation_xyz
'x, y, z'
'-y, x-y, z'
'-x+y, -x, z'
'-y, -x, z'
'-x+y, y, z'
'x, x-y, z'
'x+2/3, y+1/3, z+1/3'
'-y+2/3, x-y+1/3, z+1/3'
'-x+y+2/3, -x+1/3, z+1/3'
'-y+2/3, -x+1/3, z+1/3'
'-x+y+2/3, y+1/3, z+1/3'
'x+2/3, x-y+1/3, z+1/3'
'x+1/3, y+2/3, z+2/3'
'-y+1/3, x-y+2/3, z+2/3'
'-x+y+1/3, -x+2/3, z+2/3'
'-y+1/3, -x+2/3, z+2/3'
'-x+y+1/3, y+2/3, z+2/3'
'x+1/3, x-y+2/3, z+2/3'

loop_
_atom_site_label
_atom_site_type_symbol
_atom_site_fract_x
_atom_site_fract_y
_atom_site_fract_z
_atom_site_U_iso_or_equiv
_atom_site_adp_type
_atom_site_occupancy
_atom_site_site_symmetry_order
_atom_site_calc_flag
_atom_site_refinement_flags_posn
_atom_site_refinement_flags_adp
_atom_site_refinement_flags_occupancy
_atom_site_disorder_assembly
_atom_site_disorder_group
Mn1 Mn -0.3333 -0.6667 -0.5171(4) 0.0391(5) Uani 1 6 d S T P A .
Mn2 Mn -0.45816(16) -0.72908(8) -0.4245(4) 0.0697(6) Uani 1 2 d DS TU P A .
N1 N -0.4042(3) -0.8084(6) -0.4741(7) 0.0578(18) Uani 1 2 d DS T P . .
N2 N -0.3333 -0.6667 -0.3682(5) 0.113(6) Uani 1 6 d DS TU P . .
N3 N -0.3333 -0.6667 -0.5897(5) 0.065(4) Uani 1 6 d DS T P . .
N4 N -0.5929(7) -0.8170(15) -0.4006(8) 0.124(8) Uani 0.5 1 d D U . . .
C1 C -0.461(3) -0.9271(10) -0.4951(8) 0.117(6) Uani 0.5 1 d D U . A -1
C11 C -0.383(4) -0.941(3) -0.5417(14) 0.130(10) Uani 0.5 1 d D U . A -1
H11A H -0.4212 -1.0213 -0.5560 0.195 Uiso 0.5 1 calc R . . A -1
H11B H -0.3693 -0.8884 -0.5758 0.195 Uiso 0.5 1 calc R . . A -1
H11C H -0.3081 -0.9207 -0.5231 0.195 Uiso 0.5 1 calc R . . A -1
C12 C -0.478(4) -1.0058(17) -0.4406(11) 0.150(14) Uani 0.5 1 d D U . A -1
H12A H -0.5163 -1.0872 -0.4537 0.225 Uiso 0.5 1 calc R . . A -1
H12B H -0.4021 -0.9841 -0.4229 0.225 Uiso 0.5 1 calc R . . A -1
H12C H -0.5266 -0.9962 -0.4105 0.225 Uiso 0.5 1 calc R . . A -1
C13 C -0.579(2) -0.955(3) -0.5216(13) 0.116(9) Uani 0.5 1 d D U . A -1
H13A H -0.6196 -1.0353 -0.5364 0.175 Uiso 0.5 1 calc R . . A -1
H13B H -0.6255 -0.9455 -0.4903 0.175 Uiso 0.5 1 calc R . . A -1
H13C H -0.5662 -0.9015 -0.5550 0.175 Uiso 0.5 1 calc R . . A -1
C2 C -0.2980(12) -0.6345(14) -0.3060(5) 0.113(6) Uani 0.1667 1 d D U . A -1
C21 C -0.1643(13) -0.561(3) -0.3029(10) 0.114(6) Uani 0.1667 1 d D U . A -1
H21A H -0.1401 -0.5387 -0.2609 0.171 Uiso 0.1667 1 calc R . . A -1
H21B H -0.1300 -0.6059 -0.3184 0.171 Uiso 0.1667 1 calc R . . A -1
H21C H -0.1376 -0.4901 -0.3272 0.171 Uiso 0.1667 1 calc R . . A -1
C22 C -0.340(3) -0.746(2) -0.2680(7) 0.114(6) Uani 0.1667 1 d D U . A -1
H22A H -0.3167 -0.7243 -0.2260 0.170 Uiso 0.1667 1 calc R . . A -1
H22B H -0.4255 -0.7927 -0.2703 0.170 Uiso 0.1667 1 calc R . . A -1
H22C H -0.3060 -0.7909 -0.2836 0.170 Uiso 0.1667 1 calc R . . A -1
C23 C -0.352(3) -0.563(2) -0.2819(11) 0.113(6) Uani 0.1667 1 d D U . A -1
H23A H -0.3287 -0.5414 -0.2399 0.169 Uiso 0.1667 1 calc R . . A -1
H23B H -0.3255 -0.4929 -0.3064 0.169 Uiso 0.1667 1 calc R . . A -1
H23C H -0.4374 -0.6105 -0.2842 0.169 Uiso 0.1667 1 calc R . . A -1
C3 C -0.3333 -0.6667 -0.6550(5) 0.084(7) Uani 1 6 d DS T P A .
C31 C -0.4334(17) -0.650(3) -0.6780(6) 0.141(16) Uani 0.5 1 d D . . A -1
H31A H -0.4336 -0.6496 -0.7221 0.211 Uiso 0.5 1 calc R . . A -1
H31B H -0.5078 -0.7132 -0.6632 0.211 Uiso 0.5 1 calc R . . A -1
H31C H -0.4225 -0.5751 -0.6632 0.211 Uiso 0.5 1 calc R . . A -1
P1 P -0.6667 -0.3333 -0.5425(5) 0.0648(13) Uani 1 6 d S T P . .
F1 F -0.6101(5) -0.2201(10) -0.5829(7) 0.112(3) Uani 1 2 d S T P . .
F2 F -0.7228(4) -0.2772(4) -0.5019(7) 0.098(3) Uani 1 2 d S T P . .
C4 C -0.7036(9) -0.8729(13) -0.3691(6) 0.186(13) Uani 0.5 1 d D U . A .
C41 C -0.7398(19) -1.0009(14) -0.3565(14) 0.181(16) Uani 0.5 1 d D U . A -1
H41A H -0.6844 -1.0191 -0.3759 0.272 Uiso 0.5 1 calc R . . A -1
H41B H -0.7401 -1.0130 -0.3130 0.272 Uiso 0.5 1 calc R . . A -1
H41C H -0.8180 -1.0519 -0.3728 0.272 Uiso 0.5 1 calc R . . A -1
C42 C -0.691(3) -0.809(3) -0.3092(8) 0.36(4) Uani 0.5 1 d D U . A -1
H42A H -0.6839 -0.8538 -0.2760 0.538 Uiso 0.5 1 calc R . . A -1
H42B H -0.6212 -0.7316 -0.3107 0.538 Uiso 0.5 1 calc R . . A -1
H42C H -0.7597 -0.8009 -0.3029 0.538 Uiso 0.5 1 calc R . . A -1
C43 C -0.7963(12) -0.868(3) -0.4087(13) 0.26(3) Uani 0.5 1 d D U . A -1
H43A H -0.8435 -0.9426 -0.4289 0.390 Uiso 0.5 1 calc R . . A -1
H43B H -0.8465 -0.8505 -0.3834 0.390 Uiso 0.5 1 calc R . . A -1
H43C H -0.7577 -0.8061 -0.4390 0.390 Uiso 0.5 1 calc R . . A -1

loop_
_atom_site_aniso_label
_atom_site_aniso_U_11
_atom_site_aniso_U_22
_atom_site_aniso_U_33
_atom_site_aniso_U_23
_atom_site_aniso_U_13
_atom_site_aniso_U_12
Mn1 0.0469(7) 0.0469(7) 0.0235(10) 0.000 0.000 0.0234(4)
Mn2 0.0637(11) 0.0855(10) 0.0524(11) 0.0134(4) 0.0269(8) 0.0319(5)
N1 0.070(4) 0.048(4) 0.048(4) 0.012(4) 0.006(2) 0.024(2)
N2 0.159(9) 0.159(9) 0.020(6) 0.000 0.000 0.080(4)
N3 0.078(6) 0.078(6) 0.040(8) 0.000 0.000 0.039(3)
N4 0.121(12) 0.14(2) 0.149(15) 0.086(13) 0.079(11) 0.097(11)
C1 0.20(2) 0.052(7) 0.106(13) -0.005(7) -0.011(17) 0.066(15)
C11 0.21(2) 0.062(12) 0.12(2) -0.015(15) 0.00(2) 0.076(15)
C12 0.20(3) 0.067(9) 0.136(17) 0.024(10) -0.008(19) 0.030(17)
C13 0.17(2) 0.073(16) 0.062(14) -0.014(12) 0.011(14) 0.030(19)
C2 0.159(9) 0.159(9) 0.020(6) 0.0001(12) -0.0002(13) 0.079(5)
C21 0.159(9) 0.159(9) 0.021(6) 0.000(3) 0.000(2) 0.079(5)
C22 0.160(9) 0.160(9) 0.021(6) 0.000(2) -0.001(3) 0.079(5)
C23 0.160(9) 0.159(9) 0.019(7) 0.000(2) 0.000(3) 0.079(5)
C3 0.114(12) 0.114(12) 0.026(9) 0.000 0.000 0.057(6)
C31 0.19(4) 0.22(4) 0.051(11) -0.004(15) -0.041(15) 0.12(4)
P1 0.076(2) 0.076(2) 0.043(3) 0.000 0.000 0.0379(10)
F1 0.139(7) 0.107(7) 0.080(7) 0.027(5) 0.013(3) 0.054(3)
F2 0.107(5) 0.107(5) 0.093(7) -0.009(2) 0.009(2) 0.063(5)
C4 0.17(2) 0.20(3) 0.21(3) 0.11(2) 0.126(19) 0.11(2)
C41 0.12(2) 0.15(2) 0.25(4) 0.11(2) 0.11(3) 0.05(2)
C42 0.32(5) 0.35(6) 0.30(4) -0.04(5) 0.21(4) 0.08(6)
C43 0.12(2) 0.24(6) 0.45(6) 0.08(5) 0.05(3) 0.11(3)

loop_
_atom_type_symbol
_atom_type_description
_atom_type_scat_dispersion_real
_atom_type_scat_dispersion_imag
_atom_type_scat_source
C C 0.0033 0.0016 'International Tables Vol C Tables 4.2.6.8 and 6.1.1.4'
H H 0.0000 0.0000 'International Tables Vol C Tables 4.2.6.8 and 6.1.1.4'
N N 0.0061 0.0033 'International Tables Vol C Tables 4.2.6.8 and 6.1.1.4'
F F 0.0171 0.0103 'International Tables Vol C Tables 4.2.6.8 and 6.1.1.4'
P P 0.1023 0.0942 'International Tables Vol C Tables 4.2.6.8 and 6.1.1.4'
Mn Mn 0.3368 0.7283 'International Tables Vol C Tables 4.2.6.8 and 6.1.1.4'

loop_
_geom_angle_atom_site_label_1
_geom_angle_atom_site_label_2
_geom_angle_atom_site_label_3
_geom_angle
_geom_angle_site_symmetry_1
_geom_angle_site_symmetry_3
Mn2 Mn1 Mn2 59.39(9) . 3_545
Mn2 Mn1 Mn2 59.39(9) 2_445 .
Mn2 Mn1 Mn2 59.39(9) 2_445 3_545
N1 Mn1 Mn2 94.5(3) 2_445 .
N1 Mn1 Mn2 48.6(3) 2_445 3_545
N1 Mn1 Mn2 48.6(3) . 2_445
N1 Mn1 Mn2 94.5(3) . 3_545
N1 Mn1 Mn2 94.5(3) 3_545 2_445
N1 Mn1 Mn2 48.6(3) 2_445 2_445
N1 Mn1 Mn2 48.6(3) . .
N1 Mn1 Mn2 48.6(3) 3_545 .
N1 Mn1 Mn2 48.6(3) 3_545 3_545
N1 Mn1 N1 96.6(4) 2_445 3_545
N1 Mn1 N1 96.6(4) 2_445 .
N1 Mn1 N1 96.6(4) . 3_545
N3 Mn1 Mn2 145.11(5) . 3_545
N3 Mn1 Mn2 145.11(5) . 2_445
N3 Mn1 Mn2 145.11(5) . .
N3 Mn1 N1 120.4(3) . 2_445
N3 Mn1 N1 120.4(3) . .
N3 Mn1 N1 120.4(3) . 3_545
Mn2 Mn2 Mn1 60.31(4) 3_545 .
Mn2 Mn2 Mn1 60.31(4) 2_445 .
Mn2 Mn2 Mn2 60.000(2) 2_445 3_545
N1 Mn2 Mn1 48.4(3) . .
N1 Mn2 Mn1 48.4(3) 3_545 .
N1 Mn2 Mn2 49.0(2) 3_545 3_545
N1 Mn2 Mn2 95.09(19) 3_545 2_445
N1 Mn2 Mn2 95.09(19) . 3_545
N1 Mn2 Mn2 49.0(2) . 2_445
N1 Mn2 N1 96.3(6) . 3_545
N1 Mn2 N2 97.8(3) . .
N1 Mn2 N2 97.8(3) 3_545 .
N2 Mn2 Mn1 96.2(3) . .
N2 Mn2 Mn2 49.2(2) . 2_445
N2 Mn2 Mn2 49.2(2) . 3_545
N4 Mn2 Mn1 142.8(7) 6_545 .
N4 Mn2 Mn1 142.8(7) . .
N4 Mn2 Mn2 136.6(7) . 2_445
N4 Mn2 Mn2 152.9(7) . 3_545
N4 Mn2 Mn2 136.6(7) 6_545 3_545
N4 Mn2 Mn2 152.9(7) 6_545 2_445
N4 Mn2 N1 127.9(7) . 3_545
N4 Mn2 N1 127.9(7) 6_545 .
N4 Mn2 N1 111.7(8) . .
N4 Mn2 N1 111.7(8) 6_545 3_545
N4 Mn2 N2 119.5(8) 6_545 .
N4 Mn2 N2 119.5(8) . .
N4 Mn2 N4 18.9(14) . 6_545
Mn1 N1 Mn2 83.1(3) . 2_445
Mn1 N1 Mn2 83.1(3) . .
Mn2 N1 Mn2 82.0(4) . 2_445
C1 N1 Mn1 130.7(9) . .
C1 N1 Mn2 128.7(12) . 2_445
C1 N1 Mn2 131.4(12) . .
Mn2 N2 Mn2 81.5(5) 2_445 3_545
Mn2 N2 Mn2 81.5(5) 3_545 .
Mn2 N2 Mn2 81.5(5) 2_445 .
C2 N2 Mn2 115.6(7) . 3_545
C2 N2 Mn2 127.3(7) . 2_445
C2 N2 Mn2 146.7(7) . .
C3 N3 Mn1 180.0 . .
N4 N4 Mn2 80.6(7) 6_545 .
N4 N4 C4 90.3(8) 6_545 .
N4 N4 C4 69.2(11) 6_545 6_545
C4 N4 Mn2 166.6(14) . .
C4 N4 Mn2 148.2(18) 6_545 .
C4 N4 C4 21.1(12) . 6_545
N1 C1 C11 109.5(15) . .
N1 C1 C12 107.8(12) . .
N1 C1 C13 107.2(15) . .
C11 C1 C12 109.4(15) . .
C11 C1 C13 112.3(14) . .
C13 C1 C12 110.5(16) . .
C1 C11 H11A 109.5 . .
C1 C11 H11B 109.5 . .
C1 C11 H11C 109.5 . .
H11A C11 H11B 109.5 . .
H11A C11 H11C 109.5 . .
H11B C11 H11C 109.5 . .
C1 C12 H12A 109.5 . .
C1 C12 H12B 109.5 . .
C1 C12 H12C 109.5 . .
H12A C12 H12B 109.5 . .
H12A C12 H12C 109.5 . .
H12B C12 H12C 109.5 . .
C1 C13 H13A 109.5 . .
C1 C13 H13B 109.5 . .
C1 C13 H13C 109.5 . .
H13A C13 H13B 109.5 . .
H13A C13 H13C 109.5 . .
H13B C13 H13C 109.5 . .
N2 C2 C21 109.28(19) . .
N2 C2 C22 109.21(19) . .
N2 C2 C23 109.22(19) . .
C21 C2 C22 109.70(19) . .
C21 C2 C23 109.68(19) . .
C22 C2 C23 109.73(19) . .
C2 C21 H21A 109.5 . .
C2 C21 H21B 109.5 . .
C2 C21 H21C 109.5 . .
H21A C21 H21B 109.5 . .
H21A C21 H21C 109.5 . .
H21B C21 H21C 109.5 . .
C2 C22 H22A 109.5 . .
C2 C22 H22B 109.5 . .
C2 C22 H22C 109.5 . .
H22A C22 H22B 109.5 . .
H22A C22 H22C 109.5 . .
H22B C22 H22C 109.5 . .
C2 C23 H23A 109.5 . .
C2 C23 H23B 109.5 . .
C2 C23 H23C 109.5 . .
H23A C23 H23B 109.5 . .
H23A C23 H23C 109.5 . .
H23B C23 H23C 109.5 . .
N3 C3 C31 109.3(2) . .
N3 C3 C31 109.3(2) . 4_445
C31 C3 C31 42(2) . 4_445
C3 C31 H31A 109.5 . .
C3 C31 H31B 109.5 . .
C3 C31 H31C 109.5 . .
H31A C31 H31B 109.5 . .
H31A C31 H31C 109.5 . .
H31B C31 H31C 109.5 . .
F1 P1 F1 90.9(7) 2_455 3_445
F1 P1 F1 90.9(7) . 3_445
F1 P1 F1 90.9(7) 2_455 .
F2 P1 F1 89.3(5) 3_445 3_445
F2 P1 F1 89.3(5) . 2_455
F2 P1 F1 179.7(7) . 3_445
F2 P1 F1 89.3(5) 2_455 2_455
F2 P1 F1 89.3(5) 2_455 3_445
F2 P1 F1 89.3(5) 3_445 .
F2 P1 F1 89.3(5) . .
F2 P1 F1 179.7(7) 2_455 .
F2 P1 F1 179.7(7) 3_445 2_455
F2 P1 F2 90.5(7) . 2_455
F2 P1 F2 90.5(7) . 3_445
F2 P1 F2 90.5(7) 3_445 2_455
N4 C4 N4 20.5(15) . 6_545
N4 C4 C41 109.19(19) . .
N4 C4 C42 109.3(2) . .
N4 C4 C43 109.18(19) . .
C4 C4 N4 89.7(8) 6_545 .
C4 C4 N4 69.2(11) 6_545 6_545
C4 C4 C41 161.0(8) 6_545 .
C4 C4 C42 60.3(11) 6_545 .
C4 C4 C43 63.6(11) 6_545 .
C41 C4 N4 129.7(15) . 6_545
C41 C4 C42 109.73(19) . .
C41 C4 C43 109.75(19) . .
C42 C4 N4 97.7(9) . 6_545
C43 C4 N4 98.7(9) . 6_545
C43 C4 C42 109.70(19) . .
C4 C41 H41A 109.5 . .
C4 C41 H41B 109.5 . .
C4 C41 H41C 109.5 . .
H41A C41 H41B 109.5 . .
H41A C41 H41C 109.5 . .
H41B C41 H41C 109.5 . .
C4 C42 H42A 109.5 . .
C4 C42 H42B 109.5 . .
C4 C42 H42C 109.5 . .
H42A C42 H42B 109.5 . .
H42A C42 H42C 109.5 . .
H42B C42 H42C 109.5 . .
C4 C43 H43A 109.5 . .
C4 C43 H43B 109.5 . .
C4 C43 H43C 109.5 . .
H43A C43 H43B 109.5 . .
H43A C43 H43C 109.5 . .
H43B C43 H43C 109.5 . .

loop_
_geom_bond_atom_site_label_1
_geom_bond_atom_site_label_2
_geom_bond_distance
_geom_bond_site_symmetry_2
Mn1 Mn2 2.506(2) 2_445
Mn1 Mn2 2.506(2) .
Mn1 Mn2 2.506(2) 3_545
Mn1 N1 1.887(9) 3_545
Mn1 N1 1.887(9) 2_445
Mn1 N1 1.887(9) .
Mn1 N3 1.610(12) .
Mn2 Mn2 2.483(3) 3_545
Mn2 Mn2 2.483(3) 2_445
Mn2 N1 1.892(8) 3_545
Mn2 N1 1.892(8) .
Mn2 N2 1.902(10) .
Mn2 N4 1.658(3) .
Mn2 N4 1.658(3) 6_545
N1 Mn2 1.892(8) 2_445
N1 C1 1.441(11) .
N2 Mn2 1.902(10) 3_545
N2 Mn2 1.902(10) 2_445
N2 C2 1.4506(14) .
N3 C3 1.4500(15) .
N4 N4 0.54(4) 6_545
N4 C4 1.552(12) 6_545
N4 C4 1.4505(14) .
C1 C11 1.534(13) .
C1 C12 1.538(12) .
C1 C13 1.534(13) .
C11 H11A 0.9800 .
C11 H11B 0.9800 .
C11 H11C 0.9800 .
C12 H12A 0.9800 .
C12 H12B 0.9800 .
C12 H12C 0.9800 .
C13 H13A 0.9800 .
C13 H13B 0.9800 .
C13 H13C 0.9800 .
C2 C21 1.5405(14) .
C2 C22 1.5405(14) .
C2 C23 1.5405(14) .
C21 H21A 0.9800 .
C21 H21B 0.9800 .
C21 H21C 0.9800 .
C22 H22A 0.9800 .
C22 H22B 0.9800 .
C22 H22C 0.9800 .
C23 H23A 0.9800 .
C23 H23B 0.9800 .
C23 H23C 0.9800 .
C3 C31 1.5399(15) .
C3 C31 1.5399(15) 4_445
C31 H31A 0.9800 .
C31 H31B 0.9800 .
C31 H31C 0.9800 .
P1 F1 1.579(10) 3_445
P1 F1 1.579(10) .
P1 F1 1.579(10) 2_455
P1 F2 1.573(9) 2_455
P1 F2 1.573(9) .
P1 F2 1.573(9) 3_445
C4 N4 1.552(12) 6_545
C4 C4 0.56(3) 6_545
C4 C41 1.5404(14) .
C4 C42 1.5405(14) .
C4 C43 1.5404(14) .
C41 H41A 0.9800 .
C41 H41B 0.9800 .
C41 H41C 0.9800 .
C42 H42A 0.9800 .
C42 H42B 0.9800 .
C42 H42C 0.9800 .
C43 H43A 0.9800 .
C43 H43B 0.9800 .
C43 H43C 0.9800 .

loop_
_geom_torsion_atom_site_label_1
_geom_torsion_atom_site_label_2
_geom_torsion_atom_site_label_3
_geom_torsion_atom_site_label_4
_geom_torsion
_geom_torsion_site_symmetry_1
_geom_torsion_site_symmetry_4
Mn1 Mn2 N1 Mn2 83.9(2) . 2_445
Mn1 Mn2 N1 C1 -140.2(14) . .
Mn1 Mn2 N4 N4 -102.6(9) . 6_545
Mn1 Mn2 N4 C4 -120(2) . 6_545
Mn1 Mn2 N4 C4 -150(5) . .
Mn1 N1 C1 C11 49(2) . .
Mn1 N1 C1 C12 167.7(17) . .
Mn1 N1 C1 C13 -73.3(19) . .
Mn2 Mn1 N1 Mn2 82.7(4) 2_445 .
Mn2 Mn1 N1 Mn2 41.4(2) 3_545 .
Mn2 Mn1 N1 Mn2 -82.7(4) . 2_445
Mn2 Mn1 N1 Mn2 -41.4(2) 3_545 2_445
Mn2 Mn1 N1 C1 140.7(17) . .
Mn2 Mn1 N1 C1 -136.6(17) 2_445 .
Mn2 Mn1 N1 C1 -178.0(17) 3_545 .
Mn2 Mn2 N1 Mn1 -41.9(2) 3_545 .
Mn2 Mn2 N1 Mn1 -83.9(2) 2_445 .
Mn2 Mn2 N1 Mn2 42.1(3) 3_545 2_445
Mn2 Mn2 N1 C1 135.9(14) 2_445 .
Mn2 Mn2 N1 C1 178.0(13) 3_545 .
Mn2 Mn2 N4 N4 155.9(9) 2_445 6_545
Mn2 Mn2 N4 N4 38.1(12) 3_545 6_545
Mn2 Mn2 N4 C4 20(3) 3_545 6_545
Mn2 Mn2 N4 C4 138(2) 2_445 6_545
Mn2 Mn2 N4 C4 108(5) 2_445 .
Mn2 Mn2 N4 C4 -9(6) 3_545 .
Mn2 N1 C1 C11 171.8(16) . .
Mn2 N1 C1 C11 -70.3(18) 2_445 .
Mn2 N1 C1 C12 49(2) 2_445 .
Mn2 N1 C1 C12 -69(2) . .
Mn2 N1 C1 C13 49.7(17) . .
Mn2 N1 C1 C13 167.6(13) 2_445 .
Mn2 N2 C2 C21 47.6(13) 2_445 .
Mn2 N2 C2 C21 -51.6(14) 3_545 .
Mn2 N2 C2 C21 -167.2(19) . .
Mn2 N2 C2 C22 -72.4(13) 2_445 .
Mn2 N2 C2 C22 72.8(19) . .
Mn2 N2 C2 C22 -171.6(14) 3_545 .
Mn2 N2 C2 C23 68.4(14) 3_545 .
Mn2 N2 C2 C23 -47.2(19) . .
Mn2 N2 C2 C23 167.6(13) 2_445 .
Mn2 N4 C4 N4 47(5) . 6_545
Mn2 N4 C4 C4 47(5) . 6_545
Mn2 N4 C4 C41 -132(5) . .
Mn2 N4 C4 C42 -12(5) . .
Mn2 N4 C4 C43 108(5) . .
N1 Mn1 N1 Mn2 7.4(5) 2_445 2_445
N1 Mn1 N1 Mn2 -7.4(5) 3_545 .
N1 Mn1 N1 Mn2 -90.12(12) 3_545 2_445
N1 Mn1 N1 Mn2 90.12(12) 2_445 .
N1 Mn1 N1 C1 -129.2(17) 2_445 .
N1 Mn1 N1 C1 133.3(18) 3_545 .
N1 Mn2 N1 Mn1 7.4(4) 3_545 .
N1 Mn2 N1 Mn2 91.3(4) 3_545 2_445
N1 Mn2 N1 C1 -132.8(12) 3_545 .
N1 Mn2 N4 N4 -151.5(5) . 6_545
N1 Mn2 N4 N4 -34.2(6) 3_545 6_545
N1 Mn2 N4 C4 161(5) . .
N1 Mn2 N4 C4 -169(2) . 6_545
N1 Mn2 N4 C4 -82(5) 3_545 .
N1 Mn2 N4 C4 -52(3) 3_545 6_545
N2 Mn2 N1 Mn1 -91.4(3) . .
N2 Mn2 N1 Mn2 -7.5(4) . 2_445
N2 Mn2 N1 C1 128.4(13) . .
N2 Mn2 N4 N4 95.4(5) . 6_545
N2 Mn2 N4 C4 78(2) . 6_545
N2 Mn2 N4 C4 48(5) . .
N3 Mn1 N1 Mn2 138.6(2) . 2_445
N3 Mn1 N1 Mn2 -138.6(2) . .
N3 Mn1 N1 C1 2.0(17) . .
N4 Mn2 N1 Mn1 142.5(7) . .
N4 Mn2 N1 Mn1 131.2(9) 6_545 .
N4 Mn2 N1 Mn2 -144.9(9) 6_545 2_445
N4 Mn2 N1 Mn2 -133.6(7) . 2_445
N4 Mn2 N1 C1 -9.0(17) 6_545 .
N4 Mn2 N1 C1 2.3(15) . .
N4 Mn2 N4 C4 -48(5) 6_545 .
N4 Mn2 N4 C4 -18(2) 6_545 6_545
N4 N4 C4 C4 -0.003(8) 6_545 6_545
N4 N4 C4 C41 -178.2(12) 6_545 .
N4 N4 C4 C42 -58.2(12) 6_545 .
N4 N4 C4 C43 61.8(12) 6_545 .
C4 N4 C4 N4 0.003(16) 6_545 6_545
C4 N4 C4 C41 -178.2(12) 6_545 .
C4 N4 C4 C42 -58.2(12) 6_545 .
C4 N4 C4 C43 61.8(12) 6_545 .
